data_7021570
loop_
_publ_author_name
'Piccinonna, Sara'
'Margiotta, Nicola'
'Denora, Nunzio'
'Iacobazzi, Rosa Maria'
'Pacifico, Concetta'
'Trapani, Giuseppe'
'Natile, Giovanni'

_publ_section_title
;
 A model radiopharmaceutical agent targeted to translocator protein 18 kDa
 (TSPO).
;
_journal_issue 28
_journal_name_full 'Dalton transactions (Cambridge, England : 2003)'
_journal_page_first 10112
_journal_page_last 10115
_journal_paper_doi 10.1039/c3dt51152a
_journal_volume 42
_journal_year 2013
_chemical_formula_moiety 'C21 H20 Br Cl2 N4 O4 Re S'
_chemical_formula_sum 'C21 H20 Br Cl2 N4 O4 Re S'
_chemical_formula_weight 761.48
_chemical_name_systematic
; 
 ? 
;
_space_group_IT_number 14
_symmetry_cell_setting monoclinic
_symmetry_space_group_name_Hall '-P 2ybc'
_symmetry_space_group_name_H-M 'P 1 21/c 1'
_atom_sites_solution_hydrogens geom
_atom_sites_solution_primary direct
_atom_sites_solution_secondary difmap
_audit_creation_method SHELXL-97
_cell_angle_alpha 90.00
_cell_angle_beta 98.115(1)
_cell_angle_gamma 90.00
_cell_formula_units_Z 4
_cell_length_a 7.5111(4)
_cell_length_b 27.2939(15)
_cell_length_c 12.9838(7)
_cell_measurement_reflns_used 49884
_cell_measurement_temperature 292(2)
_cell_measurement_theta_max 26.39
_cell_measurement_theta_min 1.49
_cell_volume 2635.1(2)
_computing_structure_refinement 'SHELXL-97 (Sheldrick, 1997)'
_computing_structure_solution sir2004
_diffrn_ambient_temperature 292(2)
_diffrn_measured_fraction_theta_full 0.999
_diffrn_measured_fraction_theta_max 0.999
_diffrn_measurement_device_type 'Nonius KappaCCD diffractometer'
_diffrn_measurement_method '\f and \w'
_diffrn_radiation_monochromator graphite
_diffrn_radiation_source 'fine-focus sealed tube'
_diffrn_radiation_type MoK\a
_diffrn_radiation_wavelength 0.71073
_diffrn_reflns_av_R_equivalents 0.0433
_diffrn_reflns_av_unetI/netI 0.0219
_diffrn_reflns_limit_h_max 9
_diffrn_reflns_limit_h_min -9
_diffrn_reflns_limit_k_max 34
_diffrn_reflns_limit_k_min -34
_diffrn_reflns_limit_l_max 16
_diffrn_reflns_limit_l_min -16
_diffrn_reflns_number 49884
_diffrn_reflns_theta_full 26.39
_diffrn_reflns_theta_max 26.39
_diffrn_reflns_theta_min 1.49
_diffrn_standards_number 0
_exptl_absorpt_coefficient_mu 6.444
_exptl_absorpt_correction_T_max 1.0000
_exptl_absorpt_correction_T_min 0.6833
_exptl_absorpt_correction_type multi-scan
_exptl_absorpt_process_details '(SADABS; G. M. Sheldrick, 1996)'
_exptl_crystal_colour yellow
_exptl_crystal_density_diffrn 1.919
_exptl_crystal_density_method 'not measured'
_exptl_crystal_description elongated
_exptl_crystal_F_000 1464
_exptl_crystal_size_max 0.840
_exptl_crystal_size_mid 0.120
_exptl_crystal_size_min 0.090
_refine_diff_density_max 1.031
_refine_diff_density_min -0.892
_refine_diff_density_rms 0.098
_refine_ls_extinction_method none
_refine_ls_goodness_of_fit_ref 1.151
_refine_ls_hydrogen_treatment constr
_refine_ls_matrix_type full
_refine_ls_number_parameters 309
_refine_ls_number_reflns 5403
_refine_ls_number_restraints 0
_refine_ls_restrained_S_all 1.151
_refine_ls_R_factor_all 0.0492
_refine_ls_R_factor_gt 0.0388
_refine_ls_shift/su_max 0.002
_refine_ls_shift/su_mean 0.000
_refine_ls_structure_factor_coef Fsqd
_refine_ls_weighting_details 'calc w=1/[\s^2^(Fo^2^)+(0.0423P)^2^+5.0035P] where P=(Fo^2^+2Fc^2^)/3'
_refine_ls_weighting_scheme calc
_refine_ls_wR_factor_gt 0.0905
_refine_ls_wR_factor_ref 0.0945
_reflns_number_gt 4610
_reflns_number_total 5403
_reflns_threshold_expression >2sigma(I)
_cod_data_source_file c3dt51152a.txt
_cod_data_source_block dea490
_cod_original_sg_symbol_H-M 'P 21/c'
_cod_database_code 7021570

loop_
_symmetry_equiv_pos_as_xyz
'x, y, z'
'-x, y+1/2, -z+1/2'
'-x, -y, -z'
'x, -y-1/2, z-1/2'

loop_
_atom_site_label
_atom_site_type_symbol
_atom_site_fract_x
_atom_site_fract_y
_atom_site_fract_z
_atom_site_U_iso_or_equiv
_atom_site_adp_type
_atom_site_occupancy
_atom_site_symmetry_multiplicity
_atom_site_calc_flag
_atom_site_refinement_flags
Re1 Re 0.32555(3) 0.128124(8) 0.167226(19) 0.04762(9) Uani 1 1 d .
Br1 Br 0.12204(8) 0.08948(2) 0.00581(5) 0.05601(17) Uani 1 1 d .
S1A S 0.60632(19) -0.01918(6) 0.13203(11) 0.0470(3) Uani 1 1 d .
Cl6 Cl -0.3333(2) -0.03103(8) 0.43730(15) 0.0736(5) Uani 1 1 d .
Cl8 Cl 0.0115(3) 0.13614(6) 0.37690(18) 0.0825(6) Uani 1 1 d .
N1 N 0.2361(6) 0.06294(16) 0.2499(3) 0.0409(10) Uani 1 1 d .
N4 N 0.0828(5) -0.00164(16) 0.2954(3) 0.0371(9) Uani 1 1 d .
O2B O 0.3061(6) -0.08808(15) 0.3985(3) 0.0546(10) Uani 1 1 d .
N3A N 0.5146(6) 0.07015(17) 0.1453(4) 0.0434(10) Uani 1 1 d .
C9 C 0.1008(7) 0.0485(2) 0.2997(4) 0.0393(11) Uani 1 1 d .
C3 C 0.2167(7) -0.02066(19) 0.2427(4) 0.0389(11) Uani 1 1 d .
N3B N 0.3357(8) -0.15185(19) 0.2906(4) 0.0619(14) Uani 1 1 d .
C6 C -0.1619(7) -0.0007(2) 0.3874(5) 0.0503(14) Uani 1 1 d .
C2A C 0.4650(7) 0.02541(19) 0.1657(4) 0.0379(11) Uani 1 1 d .
C5A C 0.7398(8) 0.0254(2) 0.0901(5) 0.0518(14) Uani 1 1 d .
H5A H 0.8449 0.0194 0.0619 0.062 Uiso 1 1 calc R
C2 C 0.3072(6) 0.01977(19) 0.2167(4) 0.0364(11) Uani 1 1 d .
C5 C -0.0475(7) -0.0272(2) 0.3394(4) 0.0467(13) Uani 1 1 d .
H5 H -0.0551 -0.0612 0.3358 0.056 Uiso 1 1 calc R
C4A C 0.6730(7) 0.0700(2) 0.1031(5) 0.0511(14) Uani 1 1 d .
H4A H 0.7289 0.0985 0.0852 0.061 Uiso 1 1 calc R
C7 C -0.1483(8) 0.0498(2) 0.3986(5) 0.0525(15) Uani 1 1 d .
H7 H -0.2282 0.0666 0.4343 0.063 Uiso 1 1 calc R
C10 C 0.1423(11) 0.1753(3) 0.1782(6) 0.072(2) Uani 1 1 d .
C2B C 0.2948(7) -0.1053(2) 0.3110(4) 0.0440(13) Uani 1 1 d .
C1B C 0.2309(8) -0.07298(19) 0.2167(4) 0.0430(12) Uani 1 1 d .
H11B H 0.3140 -0.0765 0.1664 0.052 Uiso 1 1 calc R
H12B H 0.1141 -0.0845 0.1843 0.052 Uiso 1 1 calc R
C4B C 0.2959(12) -0.1759(3) 0.1902(6) 0.078(2) Uani 1 1 d .
H41B H 0.3891 -0.1998 0.1831 0.093 Uiso 1 1 calc R
H42B H 0.2970 -0.1518 0.1354 0.093 Uiso 1 1 calc R
C8 C -0.0180(8) 0.0747(2) 0.3573(4) 0.0489(14) Uani 1 1 d .
O10 O 0.0318(10) 0.2043(2) 0.1798(5) 0.118(3) Uani 1 1 d .
C11 C 0.4231(12) 0.1733(2) 0.0793(6) 0.076(2) Uani 1 1 d .
O11 O 0.4838(11) 0.1993(2) 0.0234(6) 0.124(3) Uani 1 1 d .
C7B C 0.4069(14) -0.1833(3) 0.3802(7) 0.090(3) Uani 1 1 d .
H71B H 0.3444 -0.1753 0.4384 0.108 Uiso 1 1 calc R
H72B H 0.3798 -0.2172 0.3618 0.108 Uiso 1 1 calc R
O12 O 0.5533(10) 0.1752(3) 0.3505(6) 0.130(3) Uani 1 1 d .
C5B C 0.1142(16) -0.2016(3) 0.1766(8) 0.109(3) Uani 1 1 d .
H51B H 0.1086 -0.2233 0.2352 0.131 Uiso 1 1 calc R
H52B H 0.0200 -0.1772 0.1765 0.131 Uiso 1 1 calc R
C6B C 0.082(2) -0.2301(4) 0.0793(10) 0.150(5) Uani 1 1 d .
H61B H 0.1052 -0.2099 0.0221 0.225 Uiso 1 1 calc R
H62B H -0.0409 -0.2410 0.0678 0.225 Uiso 1 1 calc R
H63B H 0.1604 -0.2580 0.0845 0.225 Uiso 1 1 calc R
C8B C 0.5984(18) -0.1789(5) 0.4134(13) 0.166(7) Uani 1 1 d .
H81B H 0.6149 -0.1505 0.4589 0.199 Uiso 1 1 calc R
H82B H 0.6338 -0.2072 0.4564 0.199 Uiso 1 1 calc R
C9B C 0.725(2) -0.1745(8) 0.3439(12) 0.193(8) Uani 1 1 d .
H91B H 0.7339 -0.2051 0.3085 0.290 Uiso 1 1 calc R
H92B H 0.8400 -0.1661 0.3817 0.290 Uiso 1 1 calc R
H93B H 0.6871 -0.1493 0.2939 0.290 Uiso 1 1 calc R
C12 C 0.4680(12) 0.1569(3) 0.2824(7) 0.084(2) Uani 1 1 d .

loop_
_atom_site_aniso_label
_atom_site_aniso_U_11
_atom_site_aniso_U_22
_atom_site_aniso_U_33
_atom_site_aniso_U_23
_atom_site_aniso_U_13
_atom_site_aniso_U_12
Re1 0.05854(16) 0.03567(13) 0.05188(16) -0.00663(10) 0.01907(11) -0.00390(10)
Br1 0.0545(3) 0.0598(4) 0.0531(4) -0.0027(3) 0.0056(3) 0.0057(3)
S1A 0.0412(7) 0.0542(8) 0.0473(8) -0.0018(6) 0.0125(6) 0.0106(6)
Cl6 0.0497(9) 0.0976(13) 0.0800(12) 0.0130(10) 0.0318(9) -0.0063(9)
Cl8 0.1044(15) 0.0543(10) 0.1008(15) -0.0157(9) 0.0558(13) 0.0069(9)
N1 0.042(2) 0.041(2) 0.042(2) -0.0019(19) 0.015(2) 0.0012(19)
N4 0.035(2) 0.041(2) 0.037(2) 0.0023(18) 0.0094(18) -0.0004(18)
O2B 0.069(3) 0.056(2) 0.041(2) 0.0018(19) 0.013(2) 0.011(2)
N3A 0.040(2) 0.048(3) 0.045(3) -0.004(2) 0.015(2) -0.004(2)
C9 0.037(3) 0.045(3) 0.037(3) -0.002(2) 0.008(2) 0.005(2)
C3 0.039(3) 0.045(3) 0.034(3) 0.000(2) 0.009(2) 0.003(2)
N3B 0.088(4) 0.044(3) 0.055(3) 0.004(2) 0.012(3) 0.003(3)
C6 0.036(3) 0.070(4) 0.046(3) 0.006(3) 0.011(3) 0.000(3)
C2A 0.036(3) 0.042(3) 0.037(3) -0.001(2) 0.007(2) 0.001(2)
C5A 0.038(3) 0.068(4) 0.052(4) -0.008(3) 0.016(3) 0.000(3)
C2 0.033(3) 0.041(3) 0.035(3) -0.002(2) 0.005(2) 0.006(2)
C5 0.038(3) 0.055(3) 0.047(3) 0.007(3) 0.008(3) -0.006(2)
C4A 0.041(3) 0.066(4) 0.049(3) -0.005(3) 0.015(3) -0.014(3)
C7 0.045(3) 0.073(4) 0.042(3) -0.001(3) 0.014(3) 0.013(3)
C10 0.101(6) 0.054(4) 0.065(4) 0.005(3) 0.029(4) 0.020(4)
C2B 0.047(3) 0.043(3) 0.045(3) 0.007(2) 0.017(3) 0.001(2)
C1B 0.048(3) 0.039(3) 0.043(3) -0.002(2) 0.011(2) -0.002(2)
C4B 0.125(7) 0.042(4) 0.069(5) -0.008(3) 0.027(5) -0.005(4)
C8 0.050(3) 0.056(3) 0.044(3) -0.005(3) 0.015(3) 0.012(3)
O10 0.163(6) 0.091(4) 0.111(5) 0.020(4) 0.059(5) 0.071(4)
C11 0.105(6) 0.046(4) 0.085(5) -0.012(4) 0.043(5) -0.015(4)
O11 0.191(7) 0.070(4) 0.132(6) 0.010(4) 0.099(5) -0.033(4)
C7B 0.146(9) 0.050(4) 0.074(5) 0.022(4) 0.012(5) 0.021(5)
O12 0.125(6) 0.153(7) 0.109(5) -0.065(5) 0.010(4) -0.051(5)
C5B 0.154(10) 0.064(5) 0.107(8) 0.000(5) 0.007(7) -0.024(6)
C6B 0.223(15) 0.077(7) 0.137(10) -0.010(7) -0.019(10) -0.023(8)
C8B 0.113(10) 0.164(12) 0.210(16) 0.116(12) -0.010(10) 0.021(9)
C9B 0.134(11) 0.30(2) 0.154(13) 0.000(13) 0.039(10) 0.105(14)
C12 0.094(6) 0.069(5) 0.097(6) -0.018(5) 0.039(5) -0.016(4)

loop_
_atom_type_symbol
_atom_type_description
_atom_type_scat_dispersion_real
_atom_type_scat_dispersion_imag
_atom_type_scat_source
C C 0.0033 0.0016 'International Tables Vol C Tables 4.2.6.8 and 6.1.1.4'
H H 0.0000 0.0000 'International Tables Vol C Tables 4.2.6.8 and 6.1.1.4'
N N 0.0061 0.0033 'International Tables Vol C Tables 4.2.6.8 and 6.1.1.4'
O O 0.0106 0.0060 'International Tables Vol C Tables 4.2.6.8 and 6.1.1.4'
S S 0.1246 0.1234 'International Tables Vol C Tables 4.2.6.8 and 6.1.1.4'
Cl Cl 0.1484 0.1585 'International Tables Vol C Tables 4.2.6.8 and 6.1.1.4'
Br Br -0.2901 2.4595 'International Tables Vol C Tables 4.2.6.8 and 6.1.1.4'
Re Re -1.0185 7.2310 'International Tables Vol C Tables 4.2.6.8 and 6.1.1.4'

loop_
_geom_angle_atom_site_label_1
_geom_angle_atom_site_label_2
_geom_angle_atom_site_label_3
_geom_angle
C12 Re1 C11 89.0(4)
C12 Re1 C10 89.7(4)
C11 Re1 C10 87.1(3)
C12 Re1 N3A 95.7(3)
C11 Re1 N3A 94.5(3)
C10 Re1 N3A 174.4(3)
C12 Re1 N1 97.3(3)
C11 Re1 N1 167.6(2)
C10 Re1 N1 103.5(2)
N3A Re1 N1 74.27(16)
C12 Re1 Br1 178.8(3)
C11 Re1 Br1 90.7(3)
C10 Re1 Br1 89.2(3)
N3A Re1 Br1 85.45(12)
N1 Re1 Br1 83.27(12)
C2A S1A C5A 89.3(3)
C9 N1 C2 104.6(4)
C9 N1 Re1 140.2(4)
C2 N1 Re1 111.9(3)
C9 N4 C5 123.6(4)
C9 N4 C3 108.5(4)
C5 N4 C3 127.9(5)
C2A N3A C4A 111.2(5)
C2A N3A Re1 116.2(3)
C4A N3A Re1 132.2(4)
N1 C9 N4 110.5(4)
N1 C9 C8 132.5(5)
N4 C9 C8 117.0(5)
C2 C3 N4 103.8(4)
C2 C3 C1B 132.3(5)
N4 C3 C1B 123.6(5)
C2B N3B C4B 125.5(6)
C2B N3B C7B 117.4(6)
C4B N3B C7B 116.6(6)
C5 C6 C7 122.7(5)
C5 C6 Cl6 118.4(5)
C7 C6 Cl6 118.9(4)
N3A C2A C2 117.7(4)
N3A C2A S1A 113.9(4)
C2 C2A S1A 128.3(4)
C4A C5A S1A 111.1(4)
C3 C2 N1 112.6(4)
C3 C2 C2A 132.0(5)
N1 C2 C2A 115.4(4)
C6 C5 N4 117.1(5)
C5A C4A N3A 114.5(5)
C8 C7 C6 120.1(5)
O10 C10 Re1 176.6(7)
O2B C2B N3B 124.0(5)
O2B C2B C1B 119.7(5)
N3B C2B C1B 116.3(5)
C3 C1B C2B 113.6(5)
N3B C4B C5B 112.3(7)
C7 C8 C9 119.3(5)
C7 C8 Cl8 121.2(4)
C9 C8 Cl8 119.5(4)
O11 C11 Re1 177.3(6)
C8B C7B N3B 114.7(8)
C6B C5B C4B 112.2(10)
C9B C8B C7B 123.4(14)
O12 C12 Re1 178.4(9)

loop_
_geom_bond_atom_site_label_1
_geom_bond_atom_site_label_2
_geom_bond_distance
Re1 C12 1.883(10)
Re1 C11 1.897(7)
Re1 C10 1.905(7)
Re1 N3A 2.171(4)
Re1 N1 2.230(4)
Re1 Br1 2.6338(7)
S1A C2A 1.712(5)
S1A C5A 1.714(6)
Cl6 C6 1.731(6)
Cl8 C8 1.705(6)
N1 C9 1.338(6)
N1 C2 1.387(6)
N4 C9 1.375(7)
N4 C5 1.389(6)
N4 C3 1.394(6)
O2B C2B 1.221(7)
N3A C2A 1.315(7)
N3A C4A 1.378(7)
C9 C8 1.434(7)
C3 C2 1.363(7)
C3 C1B 1.475(7)
N3B C2B 1.343(8)
N3B C4B 1.454(9)
N3B C7B 1.484(9)
C6 C5 1.342(8)
C6 C7 1.389(9)
C2A C2 1.446(7)
C5A C4A 1.335(8)
C7 C8 1.363(8)
C10 O10 1.148(8)
C2B C1B 1.530(8)
C4B C5B 1.521(12)
C11 O11 1.154(8)
C7B C8B 1.447(15)
O12 C12 1.132(10)
C5B C6B 1.476(14)
C8B C9B 1.405(16)
